data_7006233
loop_
_publ_author_name
'Park, Mira'
'John, Rohith P.'
'Moon, Dohyun'
'Lee, Kyungjin'
'Kim, Ghyung Hwa'
'Lah, Myoung Soo'

_publ_section_title
;
 Two octanuclear gallium metallamacrocycles of topologically different
 connectivities.
;
_journal_issue 46
_journal_name_full 'Dalton transactions (Cambridge, England : 2003)'
_journal_page_first 5412
_journal_page_last 5418
_journal_paper_doi 10.1039/b710531b
_journal_year 2007
_chemical_formula_sum 'C109.5 H146 Ga8 N31 O45'
_chemical_formula_weight 3174.33
_chemical_name_systematic
;
?
;
_space_group_IT_number 33
_symmetry_cell_setting orthorhombic
_symmetry_space_group_name_Hall 'P 2c -2n'
_symmetry_space_group_name_H-M 'P n a 21'
_atom_sites_solution_hydrogens geom
_atom_sites_solution_primary direct
_atom_sites_solution_secondary difmap
_audit_creation_method SHELXL-97
_cell_angle_alpha 90.00
_cell_angle_beta 90.00
_cell_angle_gamma 90.00
_cell_formula_units_Z 4
_cell_length_a 24.973(5)
_cell_length_b 26.951(5)
_cell_length_c 27.543(6)
_cell_measurement_reflns_used 31273
_cell_measurement_temperature 100(2)
_cell_measurement_theta_max 25.00
_cell_measurement_theta_min 1.46
_cell_volume 18538(6)
_computing_cell_refinement HKL2000
_computing_data_collection 'PAL ADSC Quantum-210 ADX Program'
_computing_data_reduction HKL2000
_computing_molecular_graphics ORTEP3
_computing_publication_material WinGX
_computing_structure_refinement 'Bruker SHELXTL'
_computing_structure_solution 'Bruker SHELXTL'
_diffrn_ambient_temperature 100(2)
_diffrn_measured_fraction_theta_full 0.937
_diffrn_measured_fraction_theta_max 0.937
_diffrn_measurement_device_type 'CCD area detector'
_diffrn_measurement_method 'phi scans'
_diffrn_radiation_monochromator 'Pt coated Si double crystal monoch'
_diffrn_radiation_source 'Fixed gap multiple wiggler beamline'
_diffrn_radiation_type synchrotron
_diffrn_radiation_wavelength 0.70000
_diffrn_reflns_av_R_equivalents 0.0537
_diffrn_reflns_av_sigmaI/netI 0.0784
_diffrn_reflns_limit_h_max 28
_diffrn_reflns_limit_h_min 0
_diffrn_reflns_limit_k_max 32
_diffrn_reflns_limit_k_min -32
_diffrn_reflns_limit_l_max 33
_diffrn_reflns_limit_l_min -33
_diffrn_reflns_number 56405
_diffrn_reflns_theta_full 25.00
_diffrn_reflns_theta_max 25.00
_diffrn_reflns_theta_min 1.46
_exptl_absorpt_coefficient_mu 1.213
_exptl_absorpt_correction_T_max 0.8883
_exptl_absorpt_correction_T_min 0.7934
_exptl_absorpt_correction_type empirical
_exptl_absorpt_process_details HKL2000-Scalepack
_exptl_crystal_colour colorless
_exptl_crystal_density_diffrn 1.137
_exptl_crystal_density_method 'not measured'
_exptl_crystal_description block
_exptl_crystal_F_000 6512
_exptl_crystal_size_max 0.20
_exptl_crystal_size_mid 0.10
_exptl_crystal_size_min 0.10
_refine_diff_density_max 0.564
_refine_diff_density_min -0.547
_refine_diff_density_rms 0.069
_refine_ls_abs_structure_details 'Flack H D (1983), Acta Cryst. A39, 876-881'
_refine_ls_abs_structure_Flack 0.00
_refine_ls_extinction_method none
_refine_ls_goodness_of_fit_ref 0.936
_refine_ls_hydrogen_treatment riding
_refine_ls_matrix_type full
_refine_ls_number_parameters 1748
_refine_ls_number_reflns 31273
_refine_ls_number_restraints 11
_refine_ls_restrained_S_all 0.938
_refine_ls_R_factor_all 0.0653
_refine_ls_R_factor_gt 0.0437
_refine_ls_shift/su_max 0.001
_refine_ls_shift/su_mean 0.000
_refine_ls_structure_factor_coef Fsqd
_refine_ls_weighting_details 'calc w=1/[\s^2^(Fo^2^)+(0.0592P)^2^+0.0000P] where P=(Fo^2^+2Fc^2^)/3'
_refine_ls_weighting_scheme calc
_refine_ls_wR_factor_gt 0.1036
_refine_ls_wR_factor_ref 0.1098
_reflns_number_gt 22670
_reflns_number_total 31273
_reflns_threshold_expression >2sigma(I)
_cod_data_source_file b710531b.txt
_cod_data_source_block p6_50or_complex2
_cod_depositor_comments
;
The following automatic conversions were performed:
'_symmetry_cell_setting' value 'Orthorhombic' changed to 'orthorhombic'
according to '/home/saulius/struct/CIF-dictionaries/cif_core.dic'
dictionary named 'cif_core.dic' version 2.4.1 from 2010-06-29.

Automatic conversion script
Id: cif_fix_enum 1527 2010-12-29 10:47:43Z saulius 
;
_cod_original_sg_symbol_H-M Pna2(1)
_cod_original_formula_sum 'C109.50 H146 Ga8 N31 O45'
_cod_database_code 7006233

loop_
_symmetry_equiv_pos_as_xyz
'x, y, z'
'-x, -y, z+1/2'
'x+1/2, -y+1/2, z'
'-x+1/2, y+1/2, z+1/2'

loop_
_atom_site_label
_atom_site_type_symbol
_atom_site_fract_x
_atom_site_fract_y
_atom_site_fract_z
_atom_site_U_iso_or_equiv
_atom_site_adp_type
_atom_site_occupancy
_atom_site_symmetry_multiplicity
_atom_site_calc_flag
_atom_site_refinement_flags
_atom_site_disorder_assembly
_atom_site_disorder_group
Ga1 Ga 0.27458(2) 0.47563(2) 0.304316(17) 0.03566(13) Uani 1 1 d . . .
O1A O 0.34210(13) 0.38913(12) 0.41646(11) 0.0410(8) Uani 1 1 d . . .
O2A O 0.22515(12) 0.42068(11) 0.29257(10) 0.0337(7) Uani 1 1 d . . .
N1A N 0.32811(17) 0.52400(15) 0.33797(15) 0.0457(11) Uani 1 1 d . . .
H1A1 H 0.3344 0.5500 0.3171 0.055 Uiso 1 1 calc R . .
H1A2 H 0.3116 0.5368 0.3651 0.055 Uiso 1 1 calc R . .
N2A N 0.29308(15) 0.42957(14) 0.35830(13) 0.0325(9) Uani 1 1 d . . .
N3A N 0.25661(16) 0.38951(14) 0.36471(13) 0.0348(9) Uani 1 1 d . . .
C1A C 0.3779(2) 0.50459(19) 0.35235(17) 0.0426(13) Uani 1 1 d . . .
C2A C 0.3825(2) 0.4598(2) 0.37674(17) 0.0432(13) Uani 1 1 d . . .
C3A C 0.4336(2) 0.4428(2) 0.39251(19) 0.0548(15) Uani 1 1 d . . .
H3A H 0.4361 0.4129 0.4107 0.066 Uiso 1 1 calc R . .
C4A C 0.4796(2) 0.4690(3) 0.3818(2) 0.0618(17) Uani 1 1 d . . .
H4A H 0.5138 0.4569 0.3910 0.074 Uiso 1 1 calc R . .
C5A C 0.4742(3) 0.5126(3) 0.3576(2) 0.0683(19) Uani 1 1 d . . .
H5A H 0.5055 0.5311 0.3503 0.082 Uiso 1 1 calc R . .
C6A C 0.4247(2) 0.5312(2) 0.34305(19) 0.0562(15) Uani 1 1 d . . .
H6A H 0.4229 0.5622 0.3267 0.067 Uiso 1 1 calc R . .
C7A C 0.3361(2) 0.42486(19) 0.38512(16) 0.0428(13) Uani 1 1 d . . .
C8A C 0.22335(18) 0.38851(18) 0.32670(17) 0.0327(11) Uani 1 1 d . . .
C9A C 0.18155(19) 0.34809(17) 0.32435(18) 0.0378(12) Uani 1 1 d . . .
H9A H 0.1863 0.3258 0.3530 0.045 Uiso 1 1 calc R . .
C10A C 0.1245(2) 0.3681(2) 0.32488(17) 0.0449(13) Uani 1 1 d . . .
H10A H 0.1134 0.3765 0.3584 0.054 Uiso 1 1 calc R . .
H10B H 0.1216 0.3981 0.3044 0.054 Uiso 1 1 calc R . .
C11A C 0.0911(2) 0.3272(2) 0.3051(2) 0.0555(15) Uani 1 1 d . . .
H11A H 0.0638 0.3406 0.2826 0.067 Uiso 1 1 calc R . .
H11B H 0.0727 0.3095 0.3317 0.067 Uiso 1 1 calc R . .
C12A C 0.1286(2) 0.2923(2) 0.2784(2) 0.0615(17) Uani 1 1 d . . .
H12A H 0.1164 0.2873 0.2445 0.074 Uiso 1 1 calc R . .
H12B H 0.1300 0.2597 0.2948 0.074 Uiso 1 1 calc R . .
C13A C 0.1837(2) 0.3172(2) 0.2792(2) 0.0531(15) Uani 1 1 d . . .
H13A H 0.2128 0.2922 0.2810 0.064 Uiso 1 1 calc R . .
H13B H 0.1892 0.3381 0.2501 0.064 Uiso 1 1 calc R . .
Ga2 Ga 0.27950(2) 0.34598(2) 0.421792(18) 0.03999(14) Uani 1 1 d . . .
O1B O 0.33240(13) 0.23339(12) 0.32121(11) 0.0369(8) Uani 1 1 d . . .
O2B O 0.21698(13) 0.30376(13) 0.43006(12) 0.0428(8) Uani 1 1 d . . .
O3B O 0.24390(15) 0.39465(13) 0.46705(11) 0.0533(10) Uani 1 1 d . . .
O4B O 0.31344(16) 0.31826(15) 0.48069(12) 0.0602(11) Uani 1 1 d . . .
N1B N 0.22151(16) 0.15336(16) 0.39130(14) 0.0411(10) Uani 1 1 d . . .
H1B1 H 0.2136 0.1227 0.3784 0.049 Uiso 1 1 calc R . .
H1B2 H 0.2364 0.1480 0.4214 0.049 Uiso 1 1 calc R . .
N2B N 0.26130(16) 0.24806(14) 0.38453(13) 0.0344(9) Uani 1 1 d . . .
N3B N 0.30092(16) 0.28539(14) 0.38028(12) 0.0336(9) Uani 1 1 d . . .
C1B C 0.1719(2) 0.1797(2) 0.39813(17) 0.0424(13) Uani 1 1 d . . .
C2B C 0.1713(2) 0.22979(18) 0.41115(16) 0.0405(12) Uani 1 1 d . . .
C3B C 0.1222(2) 0.2529(2) 0.42116(17) 0.0463(13) Uani 1 1 d . . .
H3B H 0.1217 0.2869 0.4305 0.056 Uiso 1 1 calc R . .
C4B C 0.0751(2) 0.2272(2) 0.4177(2) 0.0595(15) Uani 1 1 d . . .
H4B H 0.0422 0.2433 0.4249 0.071 Uiso 1 1 calc R . .
C5B C 0.0751(2) 0.1781(3) 0.4038(2) 0.0713(19) Uani 1 1 d . . .
H5B H 0.0420 0.1611 0.4000 0.086 Uiso 1 1 calc R . .
C6B C 0.1231(2) 0.1530(2) 0.3952(2) 0.0582(16) Uani 1 1 d . . .
H6B H 0.1230 0.1187 0.3874 0.070 Uiso 1 1 calc R . .
C7B C 0.2197(2) 0.26163(19) 0.40959(16) 0.0394(13) Uani 1 1 d . . .
C8B C 0.3365(2) 0.27403(18) 0.34529(16) 0.0372(12) Uani 1 1 d . . .
C9B C 0.3816(2) 0.30835(19) 0.33556(17) 0.0411(12) Uani 1 1 d . . .
H9B H 0.3796 0.3374 0.3580 0.049 Uiso 1 1 calc R . .
C10B C 0.4362(2) 0.2833(2) 0.34020(18) 0.0509(14) Uani 1 1 d . . .
H10C H 0.4477 0.2812 0.3745 0.061 Uiso 1 1 calc R . .
H10D H 0.4358 0.2495 0.3260 0.061 Uiso 1 1 calc R . .
C11B C 0.4720(2) 0.3181(3) 0.3113(2) 0.0680(18) Uani 1 1 d . . .
H11C H 0.4854 0.3451 0.3324 0.082 Uiso 1 1 calc R . .
H11D H 0.5032 0.2997 0.2981 0.082 Uiso 1 1 calc R . .
C12B C 0.4392(2) 0.3393(3) 0.2704(2) 0.0705(19) Uani 1 1 d . . .
H12C H 0.4498 0.3243 0.2390 0.085 Uiso 1 1 calc R . .
H12D H 0.4439 0.3757 0.2684 0.085 Uiso 1 1 calc R . .
C13B C 0.3814(2) 0.3264(2) 0.2825(2) 0.0561(15) Uani 1 1 d . . .
H13C H 0.3680 0.2999 0.2606 0.067 Uiso 1 1 calc R . .
H13D H 0.3581 0.3559 0.2789 0.067 Uiso 1 1 calc R . .
C14B C 0.2073(5) 0.3794(4) 0.5098(3) 0.141(4) Uani 1 1 d . . .
Ga3 Ga 0.27988(2) 0.186073(19) 0.347394(18) 0.03479(13) Uani 1 1 d . . .
O1C O 0.34834(14) 0.06625(13) 0.26965(12) 0.0483(9) Uani 1 1 d . . .
O2C O 0.22520(13) 0.19087(11) 0.29630(11) 0.0367(8) Uani 1 1 d . . .
N1C N 0.33945(16) 0.15986(16) 0.39407(15) 0.0455(11) Uani 1 1 d . . .
H1C1 H 0.3479 0.1854 0.4149 0.055 Uiso 1 1 calc R . .
H1C2 H 0.3244 0.1351 0.4126 0.055 Uiso 1 1 calc R . .
N2C N 0.30006(16) 0.12925(15) 0.30488(13) 0.0363(10) Uani 1 1 d . . .
N3C N 0.26162(17) 0.11877(15) 0.26871(14) 0.0376(10) Uani 1 1 d . . .
C1C C 0.3885(2) 0.14107(19) 0.37523(19) 0.0429(13) Uani 1 1 d . . .
C2C C 0.3901(2) 0.11093(19) 0.33458(17) 0.0438(13) Uani 1 1 d . . .
C3C C 0.4392(2) 0.0889(2) 0.3202(2) 0.0513(15) Uani 1 1 d . . .
H3C H 0.4408 0.0670 0.2932 0.062 Uiso 1 1 calc R . .
C4C C 0.4837(2) 0.1000(2) 0.3460(2) 0.0616(16) Uani 1 1 d . . .
H4C H 0.5166 0.0852 0.3367 0.074 Uiso 1 1 calc R . .
C5C C 0.4834(2) 0.1324(2) 0.3857(2) 0.0647(17) Uani 1 1 d . . .
H5C H 0.5157 0.1401 0.4024 0.078 Uiso 1 1 calc R . .
C6C C 0.4357(2) 0.1526(2) 0.3999(2) 0.0508(14) Uani 1 1 d . . .
H6C H 0.4346 0.1746 0.4268 0.061 Uiso 1 1 calc R . .
C7C C 0.3431(2) 0.1008(2) 0.30291(18) 0.0446(13) Uani 1 1 d . . .
C8C C 0.2247(2) 0.15250(19) 0.26696(17) 0.0392(12) Uani 1 1 d . . .
C9C C 0.17845(19) 0.14741(19) 0.23246(17) 0.0403(12) Uani 1 1 d . . .
H9C H 0.1818 0.1153 0.2145 0.048 Uiso 1 1 calc R . .
C10C C 0.1242(2) 0.1491(2) 0.25788(18) 0.0548(15) Uani 1 1 d . . .
H10E H 0.1231 0.1755 0.2829 0.066 Uiso 1 1 calc R . .
H10F H 0.1152 0.1169 0.2730 0.066 Uiso 1 1 calc R . .
C11C C 0.0860(2) 0.1612(3) 0.2143(2) 0.075(2) Uani 1 1 d . . .
H11E H 0.0720 0.1301 0.2000 0.090 Uiso 1 1 calc R . .
H11F H 0.0552 0.1813 0.2257 0.090 Uiso 1 1 calc R . .
C12C C 0.1168(2) 0.1892(2) 0.1774(2) 0.0672(19) Uani 1 1 d . . .
H12E H 0.1028 0.2235 0.1743 0.081 Uiso 1 1 calc R . .
H12F H 0.1145 0.1727 0.1454 0.081 Uiso 1 1 calc R . .
C13C C 0.1755(2) 0.1897(2) 0.19606(18) 0.0570(16) Uani 1 1 d . . .
H13E H 0.2009 0.1843 0.1690 0.068 Uiso 1 1 calc R . .
H13F H 0.1840 0.2218 0.2118 0.068 Uiso 1 1 calc R . .
Ga4 Ga 0.28842(2) 0.05994(2) 0.225436(19) 0.04303(15) Uani 1 1 d . . .
O1D O 0.22903(14) 0.05246(12) 0.18019(12) 0.0440(9) Uani 1 1 d . . .
O2D O 0.35188(13) 0.16317(12) 0.11935(10) 0.0414(8) Uani 1 1 d . . .
O3D O 0.25017(17) 0.01376(14) 0.27036(13) 0.0598(11) Uani 1 1 d . . .
O4D O 0.32561(16) 0.00081(13) 0.19854(14) 0.0618(11) Uani 1 1 d . . .
N1D N 0.24515(17) 0.09770(15) 0.03295(14) 0.0424(10) Uani 1 1 d . . .
H1D1 H 0.2390 0.1127 0.0035 0.051 Uiso 1 1 calc R . .
H1D2 H 0.2606 0.0674 0.0267 0.051 Uiso 1 1 calc R . .
N2D N 0.27827(17) 0.10053(15) 0.12887(14) 0.0395(10) Uani 1 1 d . . .
N3D N 0.31471(16) 0.10335(16) 0.16731(13) 0.0387(10) Uani 1 1 d . . .
C1D C 0.1947(2) 0.08903(19) 0.05542(19) 0.0455(14) Uani 1 1 d . . .
C2D C 0.1898(2) 0.07390(19) 0.10492(19) 0.0411(12) Uani 1 1 d . . .
C3D C 0.1403(2) 0.0618(2) 0.1236(2) 0.0556(15) Uani 1 1 d . . .
H3D H 0.1376 0.0500 0.1560 0.067 Uiso 1 1 calc R . .
C4D C 0.0939(2) 0.0667(3) 0.0953(2) 0.0662(18) Uani 1 1 d . . .
H4D H 0.0599 0.0585 0.1085 0.079 Uiso 1 1 calc R . .
C5D C 0.0980(3) 0.0835(2) 0.0478(3) 0.0697(19) Uani 1 1 d . . .
H5D H 0.0664 0.0879 0.0290 0.084 Uiso 1 1 calc R . .
C6D C 0.1471(2) 0.0938(2) 0.0275(2) 0.0573(15) Uani 1 1 d . . .
H6D H 0.1492 0.1043 -0.0054 0.069 Uiso 1 1 calc R . .
C7D C 0.2348(2) 0.07474(18) 0.13858(18) 0.0392(13) Uani 1 1 d . . .
C8D C 0.3518(2) 0.13692(18) 0.15802(17) 0.0396(12) Uani 1 1 d . . .
C9D C 0.39895(19) 0.1442(2) 0.19396(17) 0.0445(13) Uani 1 1 d . . .
H9D H 0.3949 0.1209 0.2220 0.053 Uiso 1 1 calc R . .
C10D C 0.4525(2) 0.1341(3) 0.1678(2) 0.0661(18) Uani 1 1 d . . .
H10G H 0.4611 0.0982 0.1681 0.079 Uiso 1 1 calc R . .
H10H H 0.4513 0.1458 0.1338 0.079 Uiso 1 1 calc R . .
C11D C 0.4925(3) 0.1628(3) 0.1966(2) 0.078(2) Uani 1 1 d . . .
H11G H 0.5164 0.1816 0.1747 0.094 Uiso 1 1 calc R . .
H11H H 0.5145 0.1401 0.2166 0.094 Uiso 1 1 calc R . .
C12D C 0.4613(2) 0.1985(2) 0.2293(2) 0.0687(18) Uani 1 1 d . . .
H12G H 0.4640 0.1883 0.2638 0.082 Uiso 1 1 calc R . .
H12H H 0.4751 0.2327 0.2260 0.082 Uiso 1 1 calc R . .
C13D C 0.4051(2) 0.1953(2) 0.21212(19) 0.0542(15) Uani 1 1 d . . .
H13G H 0.3798 0.2018 0.2391 0.065 Uiso 1 1 calc R . .
H13H H 0.3984 0.2196 0.1859 0.065 Uiso 1 1 calc R . .
C14D C 0.2242(7) -0.0306(6) 0.2566(6) 0.132(9) Uani 0.60(3) 1 d P . .
Ga5 Ga 0.30044(2) 0.14058(2) 0.070793(18) 0.03750(13) Uani 1 1 d . . .
O1E O 0.37597(17) 0.23071(14) -0.03383(13) 0.0621(11) Uani 1 1 d . . .
O2E O 0.24566(13) 0.19274(11) 0.07643(11) 0.0373(8) Uani 1 1 d . . .
N1E N 0.35903(19) 0.09431(16) 0.04162(15) 0.0505(12) Uani 1 1 d . . .
H1E1 H 0.3640 0.0682 0.0627 0.061 Uiso 1 1 calc R . .
H1E2 H 0.3460 0.0813 0.0131 0.061 Uiso 1 1 calc R . .
N2E N 0.32235(18) 0.18819(16) 0.01896(13) 0.0413(10) Uani 1 1 d . . .
N3E N 0.28518(18) 0.22589(15) 0.00992(14) 0.0435(11) Uani 1 1 d . . .
C1E C 0.4123(3) 0.1165(3) 0.0313(2) 0.0621(18) Uani 1 1 d . . .
C2E C 0.4150(2) 0.1620(3) 0.0079(2) 0.0583(16) Uani 1 1 d . . .
C3E C 0.4675(3) 0.1815(3) -0.0049(3) 0.089(3) Uani 1 1 d . . .
H3E H 0.4730 0.2121 -0.0211 0.106 Uiso 1 1 calc R . .
C4E C 0.5098(3) 0.1495(6) 0.0097(4) 0.160(7) Uani 1 1 d . . .
H4E H 0.5452 0.1603 0.0031 0.192 Uiso 1 1 calc R . .
C5E C 0.5049(6) 0.1068(6) 0.0313(4) 0.151(7) Uani 1 1 d . . .
H5E H 0.5360 0.0883 0.0392 0.181 Uiso 1 1 calc R . .
C6E C 0.4555(3) 0.0882(3) 0.0427(2) 0.086(3) Uani 1 1 d . . .
H6E H 0.4516 0.0568 0.0580 0.104 Uiso 1 1 calc R . .
C7E C 0.3684(3) 0.1944(2) -0.0040(2) 0.0553(16) Uani 1 1 d . . .
C8E C 0.2466(2) 0.22461(18) 0.04200(18) 0.0407(13) Uani 1 1 d . . .
C9E C 0.2026(2) 0.2609(2) 0.0377(2) 0.0579(16) Uani 1 1 d D . .
H9E H 0.2120 0.2837 0.0103 0.069 Uiso 1 1 calc R . .
C10E C 0.1974(4) 0.2927(4) 0.0831(3) 0.176(6) Uani 1 1 d D . .
H10I H 0.2215 0.2793 0.1085 0.212 Uiso 1 1 calc R . .
H10J H 0.2093 0.3268 0.0755 0.212 Uiso 1 1 calc R . .
C11E C 0.1430(7) 0.2946(5) 0.1022(7) 0.45(3) Uani 1 1 d D . .
H11I H 0.1306 0.3290 0.1077 0.543 Uiso 1 1 calc R . .
H11J H 0.1388 0.2749 0.1323 0.543 Uiso 1 1 calc R . .
C12E C 0.1148(5) 0.2700(8) 0.0580(7) 0.322(17) Uani 1 1 d D . .
H12I H 0.0990 0.2964 0.0375 0.386 Uiso 1 1 calc R . .
H12J H 0.0851 0.2490 0.0700 0.386 Uiso 1 1 calc R . .
C13E C 0.1545(4) 0.2361(4) 0.0246(8) 0.350(17) Uani 1 1 d D . .
H13I H 0.1545 0.2008 0.0344 0.420 Uiso 1 1 calc R . .
H13J H 0.1464 0.2390 -0.0105 0.420 Uiso 1 1 calc R . .
Ga6 Ga 0.31324(3) 0.27162(2) -0.04553(2) 0.0623(2) Uani 1 1 d . . .
O1F O 0.25026(19) 0.31032(13) -0.06069(13) 0.0668(12) Uani 1 1 d . . .
O2F O 0.35268(16) 0.38835(12) 0.05421(12) 0.0508(10) Uani 1 1 d . . .
O3F O 0.2859(2) 0.22367(15) -0.09559(13) 0.0775(14) Uani 1 1 d . . .
O4F O 0.3551(2) 0.30279(17) -0.09967(14) 0.0910(17) Uani 1 1 d . . .
N1F N 0.24211(17) 0.46303(16) -0.02166(15) 0.0474(11) Uani 1 1 d . . .
H1F1 H 0.2303 0.4922 -0.0080 0.057 Uiso 1 1 calc R . .
H1F2 H 0.2601 0.4714 -0.0496 0.057 Uiso 1 1 calc R . .
N2F N 0.28667(19) 0.36915(16) -0.01225(15) 0.0494(12) Uani 1 1 d . . .
N3F N 0.3277(2) 0.33335(17) -0.00365(14) 0.0552(13) Uani 1 1 d . . .
C1F C 0.1949(3) 0.4345(2) -0.03589(19) 0.0559(16) Uani 1 1 d . . .
C2F C 0.2007(3) 0.3838(3) -0.04812(19) 0.0630(18) Uani 1 1 d . . .
C3F C 0.1533(3) 0.3611(3) -0.0670(2) 0.082(2) Uani 1 1 d . . .
H3F H 0.1540 0.3270 -0.0758 0.098 Uiso 1 1 calc R . .
C4F C 0.1048(3) 0.3889(4) -0.0730(3) 0.101(3) Uani 1 1 d . . .
H4F H 0.0741 0.3733 -0.0866 0.121 Uiso 1 1 calc R . .
C5F C 0.1023(3) 0.4361(4) -0.0598(3) 0.102(3) Uani 1 1 d . . .
H5F H 0.0698 0.4538 -0.0644 0.123 Uiso 1 1 calc R . .
C6F C 0.1457(2) 0.4603(3) -0.0395(2) 0.076(2) Uani 1 1 d . . .
H6F H 0.1426 0.4934 -0.0282 0.091 Uiso 1 1 calc R . .
C7F C 0.2490(3) 0.3536(2) -0.04189(18) 0.0543(16) Uani 1 1 d . . .
C8F C 0.3608(2) 0.3472(2) 0.03132(18) 0.0495(14) Uani 1 1 d . . .
C9F C 0.4052(3) 0.3161(2) 0.0452(2) 0.0682(19) Uani 1 1 d . . .
H9F H 0.4064 0.2873 0.0224 0.082 Uiso 1 1 calc R . .
C10F C 0.4601(3) 0.3427(2) 0.0428(2) 0.078(2) Uani 1 1 d . . .
H10Y H 0.4727 0.3450 0.0088 0.093 Uiso 1 1 calc R . .
H10Z H 0.4574 0.3766 0.0564 0.093 Uiso 1 1 calc R . .
C11F C 0.4968(4) 0.3126(3) 0.0717(4) 0.134(4) Uani 1 1 d . . .
H11Y H 0.5218 0.3341 0.0899 0.161 Uiso 1 1 calc R . .
H11Z H 0.5178 0.2903 0.0504 0.161 Uiso 1 1 calc R . .
C12F C 0.4611(4) 0.2814(3) 0.1078(3) 0.097(3) Uani 1 1 d . . .
H12Y H 0.4662 0.2454 0.1024 0.117 Uiso 1 1 calc R . .
H12Z H 0.4701 0.2892 0.1419 0.117 Uiso 1 1 calc R . .
C13F C 0.4059(3) 0.2961(2) 0.0967(2) 0.075(2) Uani 1 1 d . . .
H13Y H 0.3937 0.3219 0.1197 0.090 Uiso 1 1 calc R . .
H13Z H 0.3817 0.2671 0.0994 0.090 Uiso 1 1 calc R . .
C14F C 0.2608(5) 0.2394(3) -0.1418(3) 0.137(4) Uani 1 1 d . . .
C15F C 0.4013(7) 0.2740(4) -0.1304(5) 0.215(7) Uani 1 1 d . . .
Ga7 Ga 0.29791(3) 0.43185(2) 0.026120(18) 0.04435(15) Uani 1 1 d . . .
O1G O 0.34246(14) 0.55519(13) 0.11258(12) 0.0462(9) Uani 1 1 d . . .
O2G O 0.23986(16) 0.42075(14) 0.07301(12) 0.0577(11) Uani 1 1 d . . .
N1G N 0.35709(16) 0.46617(15) -0.01398(14) 0.0413(10) Uani 1 1 d . . .
H1G1 H 0.3696 0.4434 -0.0361 0.050 Uiso 1 1 calc R . .
H1G2 H 0.3412 0.4913 -0.0314 0.050 Uiso 1 1 calc R . .
N2G N 0.30623(17) 0.48909(15) 0.07248(15) 0.0448(11) Uani 1 1 d . . .
N3G N 0.26255(17) 0.49531(15) 0.10437(13) 0.0407(10) Uani 1 1 d . . .
C1G C 0.4036(2) 0.4873(2) 0.01087(18) 0.0474(14) Uani 1 1 d . . .
C2G C 0.3970(2) 0.51547(19) 0.05267(17) 0.0406(12) Uani 1 1 d . . .
C3G C 0.4420(2) 0.5378(2) 0.0733(2) 0.0603(16) Uani 1 1 d . . .
H3G H 0.4382 0.5568 0.1021 0.072 Uiso 1 1 calc R . .
C4G C 0.4917(3) 0.5329(3) 0.0528(2) 0.0712(19) Uani 1 1 d . . .
H4G H 0.5216 0.5492 0.0668 0.085 Uiso 1 1 calc R . .
C5G C 0.4982(3) 0.5036(3) 0.0109(2) 0.0682(18) Uani 1 1 d . . .
H5G H 0.5328 0.4993 -0.0028 0.082 Uiso 1 1 calc R . .
C6G C 0.4547(2) 0.4814(2) -0.00987(19) 0.0546(15) Uani 1 1 d . . .
H6G H 0.4590 0.4620 -0.0384 0.066 Uiso 1 1 calc R . .
C7G C 0.3467(2) 0.52063(19) 0.07933(17) 0.0455(13) Uani 1 1 d . . .
C8G C 0.2301(2) 0.4569(2) 0.10129(18) 0.0502(15) Uani 1 1 d . . .
C9G C 0.1808(2) 0.4560(3) 0.13118(19) 0.0618(18) Uani 1 1 d . . .
H9G H 0.1756 0.4889 0.1473 0.074 Uiso 1 1 calc R . .
C10G C 0.1314(2) 0.4425(3) 0.1017(2) 0.074(2) Uani 1 1 d . . .
H10K H 0.1380 0.4131 0.0809 0.089 Uiso 1 1 calc R . .
H10L H 0.1198 0.4706 0.0810 0.089 Uiso 1 1 calc R . .
C11G C 0.0892(3) 0.4310(4) 0.1418(2) 0.105(3) Uani 1 1 d . . .
H11K H 0.0624 0.4067 0.1301 0.126 Uiso 1 1 calc R . .
H11L H 0.0704 0.4616 0.1521 0.126 Uiso 1 1 calc R . .
C12G C 0.1231(3) 0.4089(4) 0.1844(2) 0.121(4) Uani 1 1 d . . .
H12K H 0.1159 0.4273 0.2148 0.145 Uiso 1 1 calc R . .
H12L H 0.1139 0.3736 0.1895 0.145 Uiso 1 1 calc R . .
C13G C 0.1823(2) 0.4141(3) 0.1701(2) 0.087(3) Uani 1 1 d . . .
H13K H 0.1963 0.3827 0.1563 0.104 Uiso 1 1 calc R . .
H13L H 0.2045 0.4237 0.1983 0.104 Uiso 1 1 calc R . .
Ga8 Ga 0.27724(2) 0.55510(2) 0.150028(19) 0.04604(15) Uani 1 1 d . . .
O1H O 0.21097(14) 0.55658(14) 0.18693(12) 0.0505(10) Uani 1 1 d . . .
O2H O 0.33346(13) 0.45505(12) 0.26059(11) 0.0377(8) Uani 1 1 d . . .
O3H O 0.24192(17) 0.60017(15) 0.10264(13) 0.0603(11) Uani 1 1 d . . .
O4H O 0.30362(17) 0.61626(14) 0.18280(14) 0.0623(11) Uani 1 1 d . . .
N1H N 0.21100(16) 0.51543(16) 0.33509(14) 0.0413(10) Uani 1 1 d . . .
H1H1 H 0.2028 0.5009 0.3644 0.050 Uiso 1 1 calc R . .
H1H2 H 0.2231 0.5470 0.3417 0.050 Uiso 1 1 calc R . .
N2H N 0.25677(17) 0.51331(15) 0.24429(13) 0.0362(10) Uani 1 1 d . . .
N3H N 0.29939(17) 0.51392(15) 0.20955(13) 0.0392(10) Uani 1 1 d . . .
C1H C 0.1631(2) 0.51973(19) 0.30836(18) 0.0433(13) Uani 1 1 d . . .
C2H C 0.1634(2) 0.5315(2) 0.2583(2) 0.0489(14) Uani 1 1 d . . .
C3H C 0.1152(2) 0.5373(2) 0.2327(2) 0.0627(17) Uani 1 1 d . . .
H3H H 0.1156 0.5461 0.1993 0.075 Uiso 1 1 calc R . .
C4H C 0.0661(3) 0.5301(3) 0.2574(3) 0.082(2) Uani 1 1 d . . .
H4H H 0.0331 0.5347 0.2408 0.098 Uiso 1 1 calc R . .
C5H C 0.0663(2) 0.5165(2) 0.3048(2) 0.0629(16) Uani 1 1 d . . .
H5H H 0.0331 0.5105 0.3206 0.075 Uiso 1 1 calc R . .
C6H C 0.1140(2) 0.51093(19) 0.3312(2) 0.0503(14) Uani 1 1 d . . .
H6H H 0.1129 0.5013 0.3644 0.060 Uiso 1 1 calc R . .
C7H C 0.2136(2) 0.53513(19) 0.22829(18) 0.0431(13) Uani 1 1 d . . .
C8H C 0.3375(2) 0.48178(19) 0.22232(17) 0.0397(12) Uani 1 1 d . . .
C9H C 0.38707(19) 0.47688(19) 0.19239(17) 0.0402(12) Uani 1 1 d . . .
H9H H 0.3864 0.5021 0.1657 0.048 Uiso 1 1 calc R . .
C10H C 0.4387(2) 0.4830(2) 0.2223(2) 0.0597(16) Uani 1 1 d . . .
H10M H 0.4464 0.5185 0.2288 0.072 Uiso 1 1 calc R . .
H10N H 0.4364 0.4650 0.2535 0.072 Uiso 1 1 calc R . .
C11H C 0.4801(2) 0.4606(3) 0.1897(2) 0.0672(18) Uani 1 1 d . . .
H11M H 0.5075 0.4431 0.2092 0.081 Uiso 1 1 calc R . .
H11N H 0.4981 0.4868 0.1705 0.081 Uiso 1 1 calc R . .
C12H C 0.4512(2) 0.4238(2) 0.1557(2) 0.0579(16) Uani 1 1 d . . .
H12M H 0.4553 0.4340 0.1214 0.070 Uiso 1 1 calc R . .
H12N H 0.4661 0.3900 0.1596 0.070 Uiso 1 1 calc R . .
C13H C 0.3933(2) 0.4251(2) 0.17050(19) 0.0501(14) Uani 1 1 d . . .
H13M H 0.3854 0.3990 0.1948 0.060 Uiso 1 1 calc R . .
H13N H 0.3696 0.4206 0.1421 0.060 Uiso 1 1 calc R . .
C14H C 0.2003(5) 0.6386(4) 0.1156(4) 0.151(4) Uani 1 1 d . . .
C15H C 0.3464(9) 0.6564(4) 0.1553(4) 0.268(11) Uani 1 1 d . . .
N1N N 0.21924(19) 0.58924(18) 0.98353(15) 0.0486(12) Uani 1 1 d . . .
O1N O 0.21924(16) 0.55892(14) 1.01941(13) 0.0573(10) Uani 1 1 d . . .
O2N O 0.20254(15) 0.57308(14) 0.94353(12) 0.0516(10) Uani 1 1 d . . .
O3N O 0.23564(17) 0.63224(15) 0.98773(13) 0.0583(10) Uani 1 1 d . . .
N2N N 0.29826(19) 0.52666(18) 0.88486(15) 0.0482(12) Uani 1 1 d . . .
O4N O 0.29616(15) 0.55470(13) 0.84776(12) 0.0509(10) Uani 1 1 d . . .
O5N O 0.31616(15) 0.54454(13) 0.92373(12) 0.0526(9) Uani 1 1 d . . .
O6N O 0.28187(15) 0.48328(14) 0.88217(13) 0.0534(10) Uani 1 1 d . . .
N3N N 0.2629(2) 0.60887(17) 0.40873(15) 0.0537(13) Uani 1 1 d . . .
O7N O 0.28377(15) 0.56876(13) 0.42271(12) 0.0518(10) Uani 1 1 d . . .
O8N O 0.24530(18) 0.61356(13) 0.36662(13) 0.0602(11) Uani 1 1 d . . .
O9N O 0.25998(17) 0.64462(13) 0.43833(12) 0.0586(11) Uani 1 1 d . . .
N4N N 0.19401(19) 0.50854(17) 0.46184(16) 0.0502(12) Uani 1 1 d . . .
O10N O 0.19710(16) 0.47352(13) 0.43091(12) 0.0536(10) Uani 1 1 d . . .
O11N O 0.17050(17) 0.54816(14) 0.44960(13) 0.0584(10) Uani 1 1 d . . .
O12N O 0.21162(17) 0.50225(14) 0.50366(13) 0.0603(11) Uani 1 1 d . . .
N5N N 0.3941(2) 0.4180(2) 0.87466(19) 0.0730(15) Uani 1 1 d . . .
O13N O 0.38279(19) 0.39338(16) 0.91237(13) 0.0763(13) Uani 1 1 d . . .
O14N O 0.3957(3) 0.3958(2) 0.83522(17) 0.141(3) Uani 1 1 d . . .
O15N O 0.40200(16) 0.46380(17) 0.87666(15) 0.0661(11) Uani 1 1 d . . .
N6N N 0.3641(3) 0.2106(3) 0.5116(2) 0.0926(19) Uani 1 1 d . . .
O16N O 0.3570(2) 0.23129(17) 0.47083(14) 0.0838(15) Uani 1 1 d . . .
O17N O 0.3613(3) 0.2340(2) 0.54964(18) 0.120(2) Uani 1 1 d . . .
O18N O 0.3795(2) 0.1665(2) 0.51078(19) 0.1088(18) Uani 1 1 d . . .
N7N N 0.1598(3) 0.1487(2) 0.7945(2) 0.0846(19) Uani 1 1 d . . .
O19N O 0.16572(19) 0.10660(14) 0.77196(14) 0.0712(12) Uani 1 1 d . . .
O20N O 0.1704(3) 0.18814(18) 0.77402(18) 0.1046(19) Uani 1 1 d . . .
O21N O 0.1413(2) 0.14685(18) 0.83678(17) 0.0995(17) Uani 1 1 d . . .

loop_
_atom_site_aniso_label
_atom_site_aniso_U_11
_atom_site_aniso_U_22
_atom_site_aniso_U_33
_atom_site_aniso_U_23
_atom_site_aniso_U_13
_atom_site_aniso_U_12
Ga1 0.0487(3) 0.0345(3) 0.0237(2) -0.0051(2) 0.0002(2) -0.0032(3)
O1A 0.052(2) 0.042(2) 0.0289(17) -0.0050(16) -0.0115(16) -0.0048(16)
O2A 0.046(2) 0.0321(18) 0.0233(16) -0.0024(14) -0.0066(14) -0.0002(15)
N1A 0.055(3) 0.044(3) 0.038(2) -0.013(2) 0.006(2) -0.017(2)
N2A 0.038(2) 0.036(2) 0.0239(19) -0.0042(17) -0.0056(18) -0.0079(19)
N3A 0.040(2) 0.035(2) 0.029(2) -0.0068(17) -0.0022(19) -0.0014(19)
C1A 0.053(4) 0.046(3) 0.028(2) -0.012(2) 0.005(2) -0.016(3)
C2A 0.040(3) 0.062(4) 0.028(2) -0.019(2) -0.004(2) -0.018(3)
C3A 0.066(4) 0.056(4) 0.042(3) -0.016(3) -0.004(3) -0.014(3)
C4A 0.045(4) 0.085(5) 0.056(4) -0.032(4) -0.006(3) -0.008(4)
C5A 0.055(4) 0.092(5) 0.058(4) -0.026(4) -0.005(3) -0.021(4)
C6A 0.071(4) 0.062(4) 0.036(3) -0.015(3) -0.003(3) -0.021(3)
C7A 0.068(4) 0.038(3) 0.023(2) -0.011(2) -0.003(3) -0.002(3)
C8A 0.025(3) 0.041(3) 0.032(2) -0.006(2) 0.001(2) 0.007(2)
C9A 0.043(3) 0.031(3) 0.040(3) 0.003(2) -0.011(2) -0.008(2)
C10A 0.052(4) 0.054(3) 0.028(2) -0.007(2) -0.002(2) -0.008(3)
C11A 0.057(4) 0.059(4) 0.050(3) -0.004(3) -0.012(3) -0.016(3)
C12A 0.049(4) 0.050(4) 0.086(4) -0.019(3) -0.013(3) 0.007(3)
C13A 0.043(3) 0.040(3) 0.076(4) -0.012(3) -0.002(3) 0.007(3)
Ga2 0.0569(4) 0.0397(3) 0.0234(2) -0.0019(2) -0.0014(3) 0.0010(3)
O1B 0.047(2) 0.038(2) 0.0252(16) -0.0001(15) 0.0098(15) 0.0030(16)
O2B 0.054(2) 0.040(2) 0.0352(19) -0.0031(16) 0.0119(16) 0.0025(17)
O3B 0.078(3) 0.056(2) 0.0259(18) -0.0088(17) 0.0122(18) 0.004(2)
O4B 0.085(3) 0.070(3) 0.0255(18) -0.0010(18) -0.0070(19) 0.011(2)
N1B 0.046(3) 0.042(2) 0.035(2) 0.0014(19) 0.001(2) -0.003(2)
N2B 0.042(2) 0.036(2) 0.0254(19) 0.0110(18) 0.0021(19) -0.0004(19)
N3B 0.051(3) 0.027(2) 0.0224(19) 0.0025(16) -0.0017(18) 0.0010(19)
C1B 0.043(3) 0.055(3) 0.030(2) 0.008(2) 0.000(2) -0.002(3)
C2B 0.054(4) 0.040(3) 0.027(2) 0.000(2) 0.000(2) -0.001(3)
C3B 0.051(4) 0.054(3) 0.034(3) 0.004(3) 0.004(3) -0.002(3)
C4B 0.060(4) 0.064(4) 0.055(3) 0.003(3) 0.002(3) 0.009(3)
C5B 0.035(4) 0.091(5) 0.088(5) 0.005(4) 0.003(3) -0.006(4)
C6B 0.058(4) 0.063(4) 0.053(3) 0.006(3) 0.000(3) -0.015(3)
C7B 0.054(4) 0.043(3) 0.021(2) 0.014(2) -0.001(2) -0.005(3)
C8B 0.050(3) 0.034(3) 0.027(2) 0.002(2) 0.006(2) 0.005(2)
C9B 0.047(3) 0.043(3) 0.033(3) 0.000(2) 0.004(2) -0.006(3)
C10B 0.046(3) 0.071(4) 0.036(3) -0.004(3) 0.002(2) -0.007(3)
C11B 0.063(4) 0.084(5) 0.057(4) -0.004(3) 0.006(3) -0.009(4)
C12B 0.062(4) 0.089(5) 0.060(4) 0.027(4) 0.027(3) 0.012(4)
C13B 0.052(4) 0.053(4) 0.063(4) 0.023(3) 0.008(3) -0.008(3)
C14B 0.238(12) 0.109(7) 0.077(6) 0.016(5) 0.054(7) 0.041(8)
Ga3 0.0438(3) 0.0345(3) 0.0260(3) 0.0033(2) 0.0003(2) 0.0020(3)
O1C 0.067(2) 0.045(2) 0.0329(18) -0.0004(17) -0.0026(17) 0.0257(19)
O2C 0.048(2) 0.0331(18) 0.0294(17) 0.0042(15) -0.0026(15) 0.0030(16)
N1C 0.051(3) 0.047(3) 0.039(2) 0.004(2) -0.007(2) -0.004(2)
N2C 0.043(3) 0.040(2) 0.026(2) 0.0042(18) -0.0049(19) 0.008(2)
N3C 0.048(3) 0.035(2) 0.030(2) 0.0061(18) 0.0034(19) 0.004(2)
C1C 0.041(3) 0.038(3) 0.050(3) 0.016(3) 0.001(3) 0.003(3)
C2C 0.051(4) 0.045(3) 0.035(3) 0.009(2) -0.002(2) 0.006(3)
C3C 0.049(4) 0.052(3) 0.053(3) 0.020(3) 0.003(3) 0.017(3)
C4C 0.048(4) 0.060(4) 0.077(4) 0.015(4) 0.006(3) 0.010(3)
C5C 0.047(4) 0.072(4) 0.075(4) 0.020(4) -0.013(3) 0.004(3)
C6C 0.052(4) 0.045(3) 0.055(3) 0.007(3) -0.005(3) -0.002(3)
C7C 0.053(4) 0.049(3) 0.032(3) 0.021(3) 0.004(3) 0.006(3)
C8C 0.050(3) 0.040(3) 0.028(2) 0.005(2) 0.006(2) 0.005(3)
C9C 0.044(3) 0.047(3) 0.030(2) -0.009(2) -0.005(2) 0.002(2)
C10C 0.063(4) 0.065(4) 0.037(3) -0.011(3) -0.001(3) 0.002(3)
C11C 0.031(3) 0.137(6) 0.057(4) -0.025(4) -0.015(3) 0.020(4)
C12C 0.070(4) 0.070(4) 0.061(4) -0.025(3) -0.028(4) 0.027(4)
C13C 0.062(4) 0.080(4) 0.029(3) -0.002(3) -0.003(3) 0.024(3)
Ga4 0.0625(4) 0.0340(3) 0.0326(3) 0.0009(2) 0.0038(3) 0.0064(3)
O1D 0.060(2) 0.039(2) 0.0331(19) -0.0037(16) 0.0062(16) -0.0021(17)
O2D 0.053(2) 0.050(2) 0.0212(16) -0.0022(15) -0.0016(15) 0.0010(18)
O3D 0.099(3) 0.031(2) 0.049(2) 0.0041(17) 0.015(2) -0.007(2)
O4D 0.085(3) 0.037(2) 0.064(2) -0.0101(19) 0.017(2) 0.013(2)
N1D 0.057(3) 0.040(2) 0.030(2) -0.0059(19) -0.003(2) 0.002(2)
N2D 0.056(3) 0.034(2) 0.028(2) -0.0058(18) -0.004(2) 0.006(2)
N3D 0.043(3) 0.049(3) 0.024(2) -0.0019(19) -0.0034(18) 0.003(2)
C1D 0.055(4) 0.036(3) 0.046(3) -0.012(2) -0.011(3) 0.002(3)
C2D 0.040(3) 0.041(3) 0.042(3) -0.006(2) 0.002(3) -0.002(3)
C3D 0.071(4) 0.051(4) 0.044(3) -0.014(3) -0.003(3) 0.001(3)
C4D 0.054(4) 0.090(5) 0.055(4) -0.019(4) 0.004(3) -0.004(4)
C5D 0.065(5) 0.063(4) 0.081(5) -0.011(4) -0.024(4) 0.005(3)
C6D 0.058(4) 0.059(4) 0.056(3) -0.004(3) -0.006(3) 0.001(3)
C7D 0.053(4) 0.025(3) 0.039(3) -0.005(2) 0.003(2) 0.010(3)
C8D 0.053(3) 0.036(3) 0.031(3) 0.000(2) 0.010(2) 0.009(3)
C9D 0.038(3) 0.063(4) 0.032(3) 0.003(3) -0.006(2) 0.003(3)
C10D 0.044(4) 0.082(5) 0.072(4) -0.025(4) -0.006(3) 0.017(3)
C11D 0.063(4) 0.103(6) 0.070(4) -0.039(4) 0.006(3) 0.004(4)
C12D 0.070(4) 0.074(4) 0.062(4) -0.015(3) -0.012(3) 0.020(3)
C13D 0.055(4) 0.070(4) 0.037(3) -0.020(3) -0.008(3) 0.010(3)
C14D 0.187(19) 0.086(12) 0.121(14) 0.024(10) 0.072(12) 0.007(11)
Ga5 0.0510(3) 0.0357(3) 0.0259(3) -0.0043(2) -0.0005(2) 0.0035(3)
O1E 0.091(3) 0.050(2) 0.045(2) -0.0092(19) 0.015(2) -0.019(2)
O2E 0.052(2) 0.0287(18) 0.0313(17) 0.0028(15) -0.0007(16) -0.0002(16)
N1E 0.073(4) 0.047(3) 0.031(2) -0.004(2) -0.004(2) 0.023(2)
N2E 0.057(3) 0.045(3) 0.022(2) -0.0043(19) 0.002(2) -0.006(2)
N3E 0.066(3) 0.033(2) 0.031(2) 0.0041(19) -0.005(2) -0.005(2)
C1E 0.064(5) 0.090(5) 0.032(3) -0.034(3) -0.003(3) 0.013(4)
C2E 0.055(4) 0.074(5) 0.046(3) -0.030(3) 0.001(3) -0.005(4)
C3E 0.073(5) 0.118(6) 0.075(5) -0.064(5) 0.029(4) -0.034(5)
C4E 0.022(5) 0.35(2) 0.112(9) -0.126(11) 0.011(5) 0.001(9)
C5E 0.152(13) 0.236(16) 0.064(7) -0.035(8) -0.024(7) 0.114(12)
C6E 0.065(5) 0.149(8) 0.045(4) -0.022(4) -0.005(4) 0.051(6)
C7E 0.077(5) 0.054(4) 0.035(3) -0.026(3) -0.005(3) -0.005(3)
C8E 0.052(4) 0.032(3) 0.037(3) 0.000(2) -0.014(3) -0.009(3)
C9E 0.059(4) 0.049(3) 0.065(4) 0.014(3) -0.009(3) 0.002(3)
C10E 0.243(12) 0.205(12) 0.081(6) 0.046(7) 0.066(7) 0.188(11)
C11E 0.54(4) 0.096(10) 0.72(5) 0.12(2) 0.51(4) 0.137(18)
C12E 0.071(8) 0.41(3) 0.49(4) 0.28(3) -0.054(14) -0.013(13)
C13E 0.093(8) 0.071(7) 0.89(5) 0.048(15) -0.199(17) 0.006(6)
Ga6 0.1139(6) 0.0450(4) 0.0279(3) -0.0028(3) -0.0003(3) -0.0238(4)
O1F 0.125(4) 0.037(2) 0.039(2) 0.0026(18) -0.035(2) -0.015(2)
O2F 0.086(3) 0.033(2) 0.0333(18) -0.0001(16) -0.0119(18) -0.0047(19)
O3F 0.146(4) 0.058(3) 0.028(2) 0.0008(19) -0.016(2) -0.032(3)
O4F 0.167(5) 0.074(3) 0.033(2) -0.009(2) 0.026(3) -0.043(3)
N1F 0.057(3) 0.044(3) 0.041(2) 0.003(2) 0.007(2) -0.015(2)
N2F 0.076(3) 0.045(3) 0.028(2) 0.010(2) 0.003(2) -0.017(3)
N3F 0.096(4) 0.041(3) 0.029(2) 0.004(2) -0.012(2) -0.013(3)
C1F 0.072(4) 0.061(4) 0.035(3) -0.008(3) 0.008(3) -0.019(3)
C2F 0.089(5) 0.076(5) 0.024(3) 0.008(3) -0.008(3) -0.034(4)
C3F 0.117(6) 0.074(5) 0.055(4) 0.002(3) -0.014(4) -0.049(5)
C4F 0.087(6) 0.146(9) 0.069(5) 0.005(6) -0.007(4) -0.045(6)
C5F 0.071(5) 0.122(7) 0.113(7) -0.034(6) 0.000(5) -0.033(5)
C6F 0.048(4) 0.105(6) 0.075(5) -0.023(4) 0.014(3) -0.018(4)
C7F 0.092(5) 0.048(3) 0.023(2) 0.015(3) -0.017(3) -0.026(3)
C8F 0.077(4) 0.041(3) 0.031(3) 0.001(2) -0.005(3) -0.012(3)
C9F 0.114(6) 0.047(4) 0.044(3) -0.010(3) -0.020(4) 0.004(4)
C10F 0.113(6) 0.058(4) 0.062(4) -0.004(3) -0.013(4) 0.003(4)
C11F 0.115(7) 0.082(6) 0.205(11) -0.035(7) -0.042(8) 0.041(6)
C12F 0.146(8) 0.060(5) 0.086(5) -0.005(4) -0.035(5) -0.005(5)
C13F 0.116(6) 0.051(4) 0.059(4) 0.014(3) -0.037(4) -0.006(4)
C14F 0.288(13) 0.062(5) 0.061(5) 0.003(4) -0.081(7) -0.013(7)
C15F 0.39(2) 0.113(9) 0.145(10) 0.050(8) 0.027(12) -0.106(12)
Ga7 0.0674(4) 0.0404(3) 0.0252(3) 0.0053(2) 0.0008(3) -0.0155(3)
O1G 0.061(2) 0.047(2) 0.0312(18) -0.0003(16) 0.0019(16) -0.0193(18)
O2G 0.085(3) 0.062(2) 0.0260(18) -0.0066(19) 0.0125(19) -0.039(2)
N1G 0.056(3) 0.036(2) 0.032(2) 0.0051(19) -0.002(2) -0.006(2)
N2G 0.062(3) 0.037(2) 0.035(2) 0.006(2) 0.000(2) -0.015(2)
N3G 0.053(3) 0.050(3) 0.0188(19) 0.0026(18) 0.0074(19) -0.016(2)
C1G 0.054(4) 0.047(3) 0.041(3) 0.020(3) -0.002(3) -0.005(3)
C2G 0.049(3) 0.041(3) 0.031(3) 0.004(2) -0.001(2) -0.011(3)
C3G 0.063(4) 0.072(4) 0.046(3) 0.001(3) 0.003(3) -0.019(3)
C4G 0.067(5) 0.087(5) 0.060(4) 0.011(4) -0.004(4) -0.031(4)
C5G 0.048(4) 0.096(5) 0.061(4) 0.020(4) -0.002(3) -0.008(4)
C6G 0.071(4) 0.060(4) 0.032(3) 0.012(3) -0.002(3) 0.000(3)
C7G 0.069(4) 0.040(3) 0.028(3) 0.008(2) -0.001(3) -0.009(3)
C8G 0.064(4) 0.059(4) 0.027(3) 0.004(3) -0.004(3) -0.028(3)
C9G 0.058(4) 0.092(5) 0.036(3) -0.008(3) 0.011(3) -0.031(4)
C10G 0.069(4) 0.108(6) 0.045(3) 0.019(4) 0.005(3) -0.014(4)
C11G 0.085(5) 0.182(9) 0.047(4) 0.016(5) 0.003(4) -0.046(6)
C12G 0.072(5) 0.237(11) 0.054(4) 0.059(6) -0.018(4) -0.070(6)
C13G 0.058(4) 0.169(8) 0.033(3) 0.037(4) -0.008(3) -0.056(5)
Ga8 0.0646(4) 0.0436(3) 0.0299(3) 0.0030(3) 0.0004(3) -0.0037(3)
O1H 0.063(2) 0.060(2) 0.0286(18) 0.0043(18) 0.0009(17) 0.0097(19)
O2H 0.049(2) 0.0362(19) 0.0276(17) -0.0047(15) -0.0030(15) -0.0027(16)
O3H 0.080(3) 0.058(3) 0.043(2) 0.0138(19) -0.006(2) 0.010(2)
O4H 0.098(3) 0.041(2) 0.048(2) 0.0067(19) -0.004(2) -0.013(2)
N1H 0.047(3) 0.045(3) 0.032(2) -0.0092(19) 0.006(2) -0.008(2)
N2H 0.047(3) 0.037(2) 0.0244(19) -0.0063(18) 0.0016(19) -0.005(2)
N3H 0.050(3) 0.040(2) 0.027(2) -0.0011(18) 0.0069(19) -0.010(2)
C1H 0.054(4) 0.036(3) 0.040(3) -0.004(2) -0.001(3) 0.001(3)
C2H 0.053(4) 0.048(3) 0.045(3) 0.002(3) 0.001(3) -0.004(3)
C3H 0.051(4) 0.088(5) 0.048(3) 0.000(3) -0.002(3) 0.001(3)
C4H 0.054(4) 0.118(6) 0.073(5) -0.001(4) 0.003(4) 0.016(4)
C5H 0.046(4) 0.072(4) 0.071(4) -0.003(4) 0.013(3) 0.003(3)
C6H 0.061(4) 0.046(3) 0.043(3) -0.003(3) 0.014(3) 0.002(3)
C7H 0.051(4) 0.045(3) 0.033(3) -0.007(2) 0.000(3) 0.002(3)
C8H 0.054(3) 0.038(3) 0.027(2) -0.003(2) 0.000(2) -0.007(3)
C9H 0.041(3) 0.051(3) 0.029(2) -0.001(2) 0.004(2) -0.002(2)
C10H 0.059(4) 0.074(4) 0.046(3) -0.021(3) 0.000(3) -0.014(3)
C11H 0.046(4) 0.097(5) 0.059(4) -0.022(4) 0.001(3) -0.001(3)
C12H 0.051(4) 0.077(4) 0.045(3) -0.012(3) 0.008(3) 0.002(3)
C13H 0.057(4) 0.054(3) 0.040(3) -0.003(3) 0.003(3) -0.006(3)
C14H 0.218(12) 0.149(10) 0.085(7) 0.027(7) -0.047(7) 0.028(9)
C15H 0.63(3) 0.082(7) 0.096(8) -0.018(7) -0.072(14) 0.001(13)
N1N 0.072(3) 0.050(3) 0.024(2) 0.005(2) -0.002(2) 0.002(3)
O1N 0.084(3) 0.054(2) 0.033(2) 0.0159(18) 0.0023(19) 0.005(2)
O2N 0.070(3) 0.049(2) 0.036(2) 0.0112(17) -0.0007(18) 0.0014(19)
O3N 0.091(3) 0.051(3) 0.032(2) 0.0095(18) 0.004(2) -0.001(2)
N2N 0.065(3) 0.048(3) 0.032(2) 0.008(2) 0.006(2) 0.010(2)
O4N 0.071(3) 0.048(2) 0.0333(19) 0.0148(17) 0.0021(18) 0.0116(18)
O5N 0.088(3) 0.042(2) 0.0280(18) 0.0040(17) -0.0033(19) 0.002(2)
O6N 0.078(3) 0.045(2) 0.037(2) 0.0057(17) 0.0041(19) -0.003(2)
N3N 0.092(4) 0.045(3) 0.024(2) -0.004(2) 0.012(2) -0.002(3)
O7N 0.093(3) 0.033(2) 0.0293(18) 0.0014(16) 0.0085(19) 0.0063(19)
O8N 0.107(3) 0.040(2) 0.033(2) -0.0004(17) 0.007(2) -0.001(2)
O9N 0.100(3) 0.039(2) 0.0365(19) -0.0174(17) 0.011(2) 0.007(2)
N4N 0.072(3) 0.042(3) 0.037(3) -0.004(2) 0.006(2) -0.009(2)
O10N 0.092(3) 0.041(2) 0.0281(18) -0.0059(16) 0.0100(19) 0.000(2)
O11N 0.095(3) 0.039(2) 0.041(2) -0.0007(18) 0.004(2) 0.012(2)
O12N 0.106(3) 0.042(2) 0.033(2) -0.0030(17) -0.009(2) -0.003(2)
N5N 0.096(4) 0.076(4) 0.047(3) -0.004(3) 0.024(3) -0.015(3)
O13N 0.121(4) 0.072(3) 0.036(2) 0.002(2) 0.033(2) -0.026(3)
O14N 0.278(8) 0.099(4) 0.045(3) -0.016(3) 0.052(4) -0.073(5)
O15N 0.074(3) 0.064(3) 0.061(3) 0.009(2) 0.012(2) -0.017(2)
N6N 0.134(6) 0.075(5) 0.069(4) 0.018(4) -0.012(4) 0.014(4)
O16N 0.130(4) 0.078(3) 0.043(2) 0.003(2) -0.035(2) 0.021(3)
O17N 0.180(6) 0.132(5) 0.047(3) 0.004(3) -0.017(3) 0.022(4)
O18N 0.143(5) 0.098(4) 0.085(4) 0.027(3) -0.003(3) 0.029(4)
N7N 0.137(5) 0.072(4) 0.046(3) -0.019(3) -0.012(3) 0.041(4)
O19N 0.119(4) 0.047(2) 0.048(2) -0.007(2) 0.007(2) 0.032(2)
O20N 0.196(6) 0.050(3) 0.068(3) 0.007(3) 0.003(4) 0.012(3)
O21N 0.152(5) 0.084(4) 0.062(3) -0.017(3) 0.032(3) 0.018(3)

loop_
_atom_type_symbol
_atom_type_description
_atom_type_scat_dispersion_real
_atom_type_scat_dispersion_imag
_atom_type_scat_source
C C 0.0033 0.0016 'International Tables Vol C Tables 4.2.6.8 and 6.1.1.4'
H H 0.0000 0.0000 'International Tables Vol C Tables 4.2.6.8 and 6.1.1.4'
N N 0.0061 0.0033 'International Tables Vol C Tables 4.2.6.8 and 6.1.1.4'
O O 0.0106 0.0060 'International Tables Vol C Tables 4.2.6.8 and 6.1.1.4'
Ga Ga 0.2307 1.6083 'International Tables Vol C Tables 4.2.6.8 and 6.1.1.4'

loop_
_geom_angle_atom_site_label_1
_geom_angle_atom_site_label_2
_geom_angle_atom_site_label_3
_geom_angle
_geom_angle_site_symmetry_1
_geom_angle_site_symmetry_3
_geom_angle_publ_flag
O2A Ga1 O2H 98.98(13) . . ?
O2A Ga1 N2H 96.20(14) . . ?
O2H Ga1 N2H 78.68(15) . . ?
O2A Ga1 N2A 78.33(14) . . ?
O2H Ga1 N2A 96.15(14) . . ?
N2H Ga1 N2A 171.90(15) . . ?
O2A Ga1 N1A 162.22(15) . . ?
O2H Ga1 N1A 88.24(15) . . ?
N2H Ga1 N1A 101.16(17) . . ?
N2A Ga1 N1A 84.78(16) . . ?
O2A Ga1 N1H 88.64(15) . . ?
O2H Ga1 N1H 162.23(15) . . ?
N2H Ga1 N1H 84.58(16) . . ?
N2A Ga1 N1H 101.12(16) . . ?
N1A Ga1 N1H 89.19(17) . . ?
C7A O1A Ga2 113.5(3) . . ?
C8A O2A Ga1 114.5(3) . . ?
C1A N1A Ga1 117.4(3) . . ?
C7A N2A N3A 112.4(4) . . ?
C7A N2A Ga1 132.2(3) . . ?
N3A N2A Ga1 114.6(3) . . ?
C8A N3A N2A 108.4(4) . . ?
C8A N3A Ga2 139.9(3) . . ?
N2A N3A Ga2 110.6(3) . . ?
C2A C1A C6A 117.9(5) . . ?
C2A C1A N1A 122.2(4) . . ?
C6A C1A N1A 119.9(5) . . ?
C1A C2A C3A 120.1(5) . . ?
C1A C2A C7A 123.6(5) . . ?
C3A C2A C7A 116.1(5) . . ?
C4A C3A C2A 121.1(6) . . ?
C5A C4A C3A 117.8(6) . . ?
C4A C5A C6A 122.8(6) . . ?
C5A C6A C1A 120.3(6) . . ?
O1A C7A N2A 122.6(5) . . ?
O1A C7A C2A 118.3(5) . . ?
N2A C7A C2A 118.9(5) . . ?
O2A C8A N3A 122.7(4) . . ?
O2A C8A C9A 118.8(4) . . ?
N3A C8A C9A 118.5(4) . . ?
C13A C9A C8A 114.3(4) . . ?
C13A C9A C10A 103.8(4) . . ?
C8A C9A C10A 113.0(4) . . ?
C11A C10A C9A 105.1(4) . . ?
C10A C11A C12A 106.9(4) . . ?
C11A C12A C13A 106.0(4) . . ?
C9A C13A C12A 102.9(4) . . ?
O2B Ga2 O1A 177.53(14) . . ?
O2B Ga2 O4B 91.55(16) . . ?
O1A Ga2 O4B 86.76(16) . . ?
O2B Ga2 O3B 87.38(15) . . ?
O1A Ga2 O3B 90.69(15) . . ?
O4B Ga2 O3B 85.84(15) . . ?
O2B Ga2 N3A 101.63(15) . . ?
O1A Ga2 N3A 79.87(14) . . ?
O4B Ga2 N3A 165.54(16) . . ?
O3B Ga2 N3A 88.79(14) . . ?
O2B Ga2 N3B 79.05(14) . . ?
O1A Ga2 N3B 102.82(15) . . ?
O4B Ga2 N3B 92.55(15) . . ?
O3B Ga2 N3B 166.30(15) . . ?
N3A Ga2 N3B 95.77(14) . . ?
C8B O1B Ga3 114.6(3) . . ?
C7B O2B Ga2 115.4(3) . . ?
C14B O3B Ga2 124.0(4) . . ?
C1B N1B Ga3 117.9(3) . . ?
C7B N2B N3B 113.7(4) . . ?
C7B N2B Ga3 133.4(3) . . ?
N3B N2B Ga3 112.7(3) . . ?
C8B N3B N2B 111.0(4) . . ?
C8B N3B Ga2 138.4(3) . . ?
N2B N3B Ga2 109.6(3) . . ?
C2B C1B C6B 119.7(5) . . ?
C2B C1B N1B 121.2(5) . . ?
C6B C1B N1B 118.9(5) . . ?
C1B C2B C3B 119.3(5) . . ?
C1B C2B C7B 122.9(5) . . ?
C3B C2B C7B 117.4(5) . . ?
C4B C3B C2B 120.8(5) . . ?
C3B C4B C5B 120.5(6) . . ?
C4B C5B C6B 120.8(6) . . ?
C5B C6B C1B 118.9(6) . . ?
O2B C7B N2B 122.0(5) . . ?
O2B C7B C2B 117.4(5) . . ?
N2B C7B C2B 120.3(5) . . ?
O1B C8B N3B 120.7(4) . . ?
O1B C8B C9B 120.0(4) . . ?
N3B C8B C9B 119.3(4) . . ?
C8B C9B C10B 112.8(4) . . ?
C8B C9B C13B 111.5(4) . . ?
C10B C9B C13B 102.8(4) . . ?
C11B C10B C9B 102.0(5) . . ?
C12B C11B C10B 107.8(5) . . ?
C11B C12B C13B 105.5(5) . . ?
C12B C13B C9B 106.0(5) . . ?
O2C Ga3 O1B 99.10(13) . . ?
O2C Ga3 N2C 78.78(14) . . ?
O1B Ga3 N2C 96.57(15) . . ?
O2C Ga3 N2B 98.57(14) . . ?
O1B Ga3 N2B 78.57(14) . . ?
N2C Ga3 N2B 174.10(15) . . ?
O2C Ga3 N1C 163.28(15) . . ?
O1B Ga3 N1C 88.29(15) . . ?
N2C Ga3 N1C 85.51(16) . . ?
N2B Ga3 N1C 97.59(16) . . ?
O2C Ga3 N1B 87.56(15) . . ?
O1B Ga3 N1B 162.06(15) . . ?
N2C Ga3 N1B 101.08(17) . . ?
N2B Ga3 N1B 83.99(16) . . ?
N1C Ga3 N1B 89.88(16) . . ?
C7C O1C Ga4 115.1(3) . . ?
C8C O2C Ga3 113.3(3) . . ?
C1C N1C Ga3 120.6(3) . . ?
C7C N2C N3C 114.1(4) . . ?
C7C N2C Ga3 132.5(3) . . ?
N3C N2C Ga3 113.4(3) . . ?
C8C N3C N2C 111.7(4) . . ?
C8C N3C Ga4 137.5(3) . . ?
N2C N3C Ga4 109.6(3) . . ?
C2C C1C C6C 120.0(5) . . ?
C2C C1C N1C 121.9(5) . . ?
C6C C1C N1C 118.1(5) . . ?
C1C C2C C3C 119.8(5) . . ?
C1C C2C C7C 124.1(5) . . ?
C3C C2C C7C 116.1(5) . . ?
C4C C3C C2C 118.0(6) . . ?
C3C C4C C5C 123.1(6) . . ?
C6C C5C C4C 118.3(6) . . ?
C5C C6C C1C 120.6(6) . . ?
O1C C7C N2C 121.4(5) . . ?
O1C C7C C2C 117.5(5) . . ?
N2C C7C C2C 120.7(5) . . ?
N3C C8C O2C 121.6(5) . . ?
N3C C8C C9C 120.4(5) . . ?
O2C C8C C9C 117.9(4) . . ?
C8C C9C C13C 112.7(4) . . ?
C8C C9C C10C 112.9(4) . . ?
C13C C9C C10C 103.7(4) . . ?
C9C C10C C11C 101.3(4) . . ?
C12C C11C C10C 108.3(5) . . ?
C11C C12C C13C 105.6(5) . . ?
C9C C13C C12C 104.9(5) . . ?
O1C Ga4 O1D 178.73(15) . . ?
O1C Ga4 O4D 86.78(16) . . ?
O1D Ga4 O4D 91.97(16) . . ?
O1C Ga4 O3D 91.99(16) . . ?
O1D Ga4 O3D 88.14(16) . . ?
O4D Ga4 O3D 87.40(16) . . ?
O1C Ga4 N3D 100.95(15) . . ?
O1D Ga4 N3D 78.86(15) . . ?
O4D Ga4 N3D 90.95(16) . . ?
O3D Ga4 N3D 166.84(16) . . ?
O1C Ga4 N3C 79.78(15) . . ?
O1D Ga4 N3C 101.49(15) . . ?
O4D Ga4 N3C 165.65(17) . . ?
O3D Ga4 N3C 88.07(15) . . ?
N3D Ga4 N3C 96.47(16) . . ?
C7D O1D Ga4 115.6(3) . . ?
C8D O2D Ga5 113.4(3) . . ?
C14D O3D Ga4 125.6(7) . . ?
C1D N1D Ga5 117.4(3) . . ?
C7D N2D N3D 114.3(4) . . ?
C7D N2D Ga5 132.3(3) . . ?
N3D N2D Ga5 113.2(3) . . ?
C8D N3D N2D 110.3(4) . . ?
C8D N3D Ga4 138.9(3) . . ?
N2D N3D Ga4 110.2(3) . . ?
N1D C1D C6D 119.4(5) . . ?
N1D C1D C2D 122.6(5) . . ?
C6D C1D C2D 118.0(5) . . ?
C3D C2D C1D 120.0(5) . . ?
C3D C2D C7D 117.3(5) . . ?
C1D C2D C7D 122.5(5) . . ?
C2D C3D C4D 120.8(5) . . ?
C5D C4D C3D 119.6(6) . . ?
C6D C5D C4D 120.9(6) . . ?
C5D C6D C1D 120.5(6) . . ?
O1D C7D N2D 120.8(5) . . ?
O1D C7D C2D 118.0(5) . . ?
N2D C7D C2D 121.0(5) . . ?
O2D C8D N3D 122.9(5) . . ?
O2D C8D C9D 117.4(5) . . ?
N3D C8D C9D 119.7(4) . . ?
C13D C9D C10D 103.5(5) . . ?
C13D C9D C8D 114.5(4) . . ?
C10D C9D C8D 109.8(4) . . ?
C11D C10D C9D 103.9(5) . . ?
C10D C11D C12D 107.4(5) . . ?
C13D C12D C11D 104.9(5) . . ?
C9D C13D C12D 105.2(5) . . ?
O2D Ga5 O2E 100.41(13) . . ?
O2D Ga5 N2E 96.26(15) . . ?
O2E Ga5 N2E 77.74(16) . . ?
O2D Ga5 N2D 78.65(15) . . ?
O2E Ga5 N2D 97.44(15) . . ?
N2E Ga5 N2D 172.36(16) . . ?
O2D Ga5 N1D 162.44(15) . . ?
O2E Ga5 N1D 88.56(15) . . ?
N2E Ga5 N1D 100.41(16) . . ?
N2D Ga5 N1D 85.27(17) . . ?
O2D Ga5 N1E 89.36(16) . . ?
O2E Ga5 N1E 161.12(15) . . ?
N2E Ga5 N1E 85.21(18) . . ?
N2D Ga5 N1E 100.32(17) . . ?
N1D Ga5 N1E 86.58(17) . . ?
C7E O1E Ga6 114.7(4) . . ?
C8E O2E Ga5 114.1(3) . . ?
C1E N1E Ga5 117.5(3) . . ?
C7E N2E N3E 113.6(4) . . ?
C7E N2E Ga5 131.4(4) . . ?
N3E N2E Ga5 114.4(3) . . ?
C8E N3E N2E 110.5(4) . . ?
C8E N3E Ga6 139.3(4) . . ?
N2E N3E Ga6 109.7(3) . . ?
C6E C1E C2E 124.3(7) . . ?
C6E C1E N1E 116.2(7) . . ?
C2E C1E N1E 119.3(5) . . ?
C1E C2E C3E 118.4(7) . . ?
C1E C2E C7E 125.4(6) . . ?
C3E C2E C7E 116.1(7) . . ?
C4E C3E C2E 112.5(9) . . ?
C5E C4E C3E 126.6(11) . . ?
C4E C5E C6E 121.0(12) . . ?
C1E C6E C5E 117.2(10) . . ?
O1E C7E N2E 121.8(6) . . ?
O1E C7E C2E 117.9(6) . . ?
N2E C7E C2E 120.0(6) . . ?
O2E C8E N3E 122.1(5) . . ?
O2E C8E C9E 119.5(5) . . ?
N3E C8E C9E 118.5(5) . . ?
C13E C9E C8E 109.7(6) . . ?
C13E C9E C10E 113.7(9) . . ?
C8E C9E C10E 111.8(5) . . ?
C11E C10E C9E 113.3(11) . . ?
C10E C11E C12E 97.2(11) . . ?
C11E C12E C13E 113.9(10) . . ?
C9E C13E C12E 96.1(9) . . ?
O1F Ga6 O1E 176.69(15) . . ?
O1F Ga6 O4F 92.2(2) . . ?
O1E Ga6 O4F 86.6(2) . . ?
O1F Ga6 O3F 85.53(18) . . ?
O1E Ga6 O3F 91.33(18) . . ?
O4F Ga6 O3F 86.36(17) . . ?
O1F Ga6 N3F 80.06(18) . . ?
O1E Ga6 N3F 102.98(18) . . ?
O4F Ga6 N3F 89.23(17) . . ?
O3F Ga6 N3F 164.76(19) . . ?
O1F Ga6 N3E 101.77(18) . . ?
O1E Ga6 N3E 79.28(17) . . ?
O4F Ga6 N3E 165.4(2) . . ?
O3F Ga6 N3E 90.47(15) . . ?
N3F Ga6 N3E 97.27(16) . . ?
C7F O1F Ga6 115.2(4) . . ?
C8F O2F Ga7 115.5(3) . . ?
C14F O3F Ga6 123.3(4) . . ?
C15F O4F Ga6 123.8(4) . . ?
C1F N1F Ga7 119.6(3) . . ?
C7F N2F N3F 113.7(5) . . ?
C7F N2F Ga7 133.9(4) . . ?
N3F N2F Ga7 112.4(3) . . ?
C8F N3F N2F 112.2(4) . . ?
C8F N3F Ga6 138.3(4) . . ?
N2F N3F Ga6 109.1(3) . . ?
C2F C1F C6F 123.2(6) . . ?
C2F C1F N1F 119.3(6) . . ?
C6F C1F N1F 117.4(5) . . ?
C1F C2F C3F 114.6(7) . . ?
C1F C2F C7F 126.4(5) . . ?
C3F C2F C7F 119.0(6) . . ?
C2F C3F C4F 121.0(7) . . ?
C5F C4F C3F 120.7(8) . . ?
C4F C5F C6F 121.8(9) . . ?
C5F C6F C1F 118.5(7) . . ?
O1F C7F N2F 121.7(6) . . ?
O1F C7F C2F 118.7(5) . . ?
N2F C7F C2F 119.0(5) . . ?
O2F C8F N3F 120.0(5) . . ?
O2F C8F C9F 119.3(5) . . ?
N3F C8F C9F 120.6(5) . . ?
C8F C9F C13F 117.5(6) . . ?
C8F C9F C10F 113.7(5) . . ?
C13F C9F C10F 101.2(5) . . ?
C11F C10F C9F 106.0(6) . . ?
C10F C11F C12F 106.6(7) . . ?
C13F C12F C11F 104.8(6) . . ?
C12F C13F C9F 107.6(7) . . ?
O2F Ga7 O2G 99.46(17) . . ?
O2F Ga7 N2F 78.61(17) . . ?
O2G Ga7 N2F 96.57(16) . . ?
O2F Ga7 N2G 97.81(16) . . ?
O2G Ga7 N2G 77.05(16) . . ?
N2F Ga7 N2G 172.18(16) . . ?
O2F Ga7 N1G 88.84(16) . . ?
O2G Ga7 N1G 161.53(16) . . ?
N2F Ga7 N1G 101.25(16) . . ?
N2G Ga7 N1G 85.53(16) . . ?
O2F Ga7 N1F 162.33(16) . . ?
O2G Ga7 N1F 89.04(17) . . ?
N2F Ga7 N1F 85.07(18) . . ?
N2G Ga7 N1F 99.20(17) . . ?
N1G Ga7 N1F 87.72(16) . . ?
C7G O1G Ga8 116.2(3) . . ?
C8G O2G Ga7 115.3(3) . . ?
C1G N1G Ga7 119.5(3) . . ?
C7G N2G N3G 115.0(4) . . ?
C7G N2G Ga7 131.0(4) . . ?
N3G N2G Ga7 114.0(3) . . ?
C8G N3G N2G 110.0(4) . . ?
C8G N3G Ga8 139.2(3) . . ?
N2G N3G Ga8 109.4(3) . . ?
C2G C1G C6G 120.4(5) . . ?
C2G C1G N1G 120.4(5) . . ?
C6G C1G N1G 119.1(5) . . ?
C1G C2G C3G 118.4(5) . . ?
C1G C2G C7G 124.8(5) . . ?
C3G C2G C7G 116.6(5) . . ?
C4G C3G C2G 121.4(6) . . ?
C3G C4G C5G 119.8(6) . . ?
C6G C5G C4G 119.8(6) . . ?
C5G C6G C1G 120.1(6) . . ?
O1G C7G N2G 119.4(5) . . ?
O1G C7G C2G 119.2(5) . . ?
N2G C7G C2G 121.3(5) . . ?
O2G C8G N3G 121.7(5) . . ?
O2G C8G C9G 119.0(5) . . ?
N3G C8G C9G 119.3(5) . . ?
C8G C9G C10G 112.4(5) . . ?
C8G C9G C13G 112.1(6) . . ?
C10G C9G C13G 102.3(5) . . ?
C9G C10G C11G 102.5(5) . . ?
C10G C11G C12G 104.0(6) . . ?
C13G C12G C11G 107.2(5) . . ?
C12G C13G C9G 102.7(6) . . ?
O1G Ga8 O1H 178.53(16) . . ?
O1G Ga8 O3H 91.31(16) . . ?
O1H Ga8 O3H 87.31(16) . . ?
O1G Ga8 O4H 87.83(16) . . ?
O1H Ga8 O4H 91.59(17) . . ?
O3H Ga8 O4H 86.48(16) . . ?
O1G Ga8 N3H 101.54(16) . . ?
O1H Ga8 N3H 79.81(16) . . ?
O3H Ga8 N3H 166.49(17) . . ?
O4H Ga8 N3H 89.80(16) . . ?
O1G Ga8 N3G 79.99(15) . . ?
O1H Ga8 N3G 100.50(16) . . ?
O3H Ga8 N3G 89.90(17) . . ?
O4H Ga8 N3G 167.21(16) . . ?
N3H Ga8 N3G 96.40(16) . . ?
C7H O1H Ga8 114.4(3) . . ?
C8H O2H Ga1 113.7(3) . . ?
C14H O3H Ga8 124.7(4) . . ?
C15H O4H Ga8 122.2(4) . . ?
C1H N1H Ga1 118.3(3) . . ?
C7H N2H N3H 112.6(4) . . ?
C7H N2H Ga1 134.0(3) . . ?
N3H N2H Ga1 113.3(3) . . ?
C8H N3H N2H 110.3(4) . . ?
C8H N3H Ga8 138.8(3) . . ?
N2H N3H Ga8 109.8(3) . . ?
C6H C1H N1H 119.7(5) . . ?
C6H C1H C2H 118.7(5) . . ?
N1H C1H C2H 121.6(5) . . ?
C3H C2H C1H 120.6(5) . . ?
C3H C2H C7H 115.5(5) . . ?
C1H C2H C7H 123.7(5) . . ?
C2H C3H C4H 119.2(6) . . ?
C5H C4H C3H 119.7(6) . . ?
C4H C5H C6H 122.1(6) . . ?
C1H C6H C5H 119.6(5) . . ?
O1H C7H N2H 123.1(5) . . ?
O1H C7H C2H 118.5(5) . . ?
N2H C7H C2H 118.3(5) . . ?
O2H C8H N3H 121.7(4) . . ?
O2H C8H C9H 118.1(5) . . ?
N3H C8H C9H 120.2(4) . . ?
C8H C9H C13H 112.6(4) . . ?
C8H C9H C10H 112.9(4) . . ?
C13H C9H C10H 102.9(4) . . ?
C11H C10H C9H 102.4(4) . . ?
C10H C11H C12H 107.4(4) . . ?
C13H C12H C11H 105.7(4) . . ?
C12H C13H C9H 103.1(4) . . ?
O3N N1N O2N 121.2(4) . . ?
O3N N1N O1N 121.7(4) . . ?
O2N N1N O1N 117.1(4) . . ?
O6N N2N O5N 122.0(4) . . ?
O6N N2N O4N 119.9(4) . . ?
O5N N2N O4N 118.1(5) . . ?
O8N N3N O7N 121.1(4) . . ?
O8N N3N O9N 120.1(5) . . ?
O7N N3N O9N 118.7(4) . . ?
O12N N4N O11N 121.7(4) . . ?
O12N N4N O10N 119.8(5) . . ?
O11N N4N O10N 118.4(4) . . ?
O14N N5N O15N 120.5(5) . . ?
O14N N5N O13N 118.4(6) . . ?
O15N N5N O13N 121.1(5) . . ?
O17N N6N O18N 121.6(6) . . ?
O17N N6N O16N 121.6(7) . . ?
O18N N6N O16N 116.4(7) . . ?
O20N N7N O21N 122.6(6) . . ?
O20N N7N O19N 120.7(6) . . ?
O21N N7N O19N 116.7(6) . . ?

loop_
_geom_bond_atom_site_label_1
_geom_bond_atom_site_label_2
_geom_bond_distance
_geom_bond_site_symmetry_2
_geom_bond_publ_flag
Ga1 O2A 1.955(3) . ?
Ga1 O2H 1.980(3) . ?
Ga1 N2H 1.991(4) . ?
Ga1 N2A 1.991(4) . ?
Ga1 N1A 2.085(4) . ?
Ga1 N1H 2.095(4) . ?
O1A C7A 1.302(6) . ?
O1A Ga2 1.954(3) . ?
O2A C8A 1.279(5) . ?
N1A C1A 1.406(7) . ?
N2A C7A 1.311(6) . ?
N2A N3A 1.423(5) . ?
N3A C8A 1.337(6) . ?
N3A Ga2 2.043(4) . ?
C1A C2A 1.387(7) . ?
C1A C6A 1.396(7) . ?
C2A C3A 1.423(8) . ?
C2A C7A 1.510(7) . ?
C3A C4A 1.380(8) . ?
C4A C5A 1.357(9) . ?
C5A C6A 1.393(8) . ?
C8A C9A 1.510(7) . ?
C9A C13A 1.498(7) . ?
C9A C10A 1.522(7) . ?
C10A C11A 1.485(7) . ?
C11A C12A 1.518(8) . ?
C12A C13A 1.531(7) . ?
Ga2 O2B 1.945(3) . ?
Ga2 O4B 1.977(3) . ?
Ga2 O3B 2.016(3) . ?
Ga2 N3B 2.064(4) . ?
O1B C8B 1.284(5) . ?
O1B Ga3 1.966(3) . ?
O2B C7B 1.270(6) . ?
O3B C14B 1.546(9) . ?
N1B C1B 1.440(6) . ?
N1B Ga3 2.089(4) . ?
N2B C7B 1.300(6) . ?
N2B N3B 1.416(5) . ?
N2B Ga3 2.013(4) . ?
N3B C8B 1.346(6) . ?
C1B C2B 1.398(7) . ?
C1B C6B 1.417(7) . ?
C2B C3B 1.402(7) . ?
C2B C7B 1.483(7) . ?
C3B C4B 1.370(8) . ?
C4B C5B 1.376(8) . ?
C5B C6B 1.397(8) . ?
C8B C9B 1.481(7) . ?
C9B C10B 1.528(7) . ?
C9B C13B 1.541(7) . ?
C10B C11B 1.521(8) . ?
C11B C12B 1.505(8) . ?
C12B C13B 1.521(8) . ?
Ga3 O2C 1.965(3) . ?
Ga3 N2C 1.993(4) . ?
Ga3 N1C 2.089(4) . ?
O1C C7C 1.312(6) . ?
O1C Ga4 1.937(4) . ?
O2C C8C 1.312(6) . ?
N1C C1C 1.423(6) . ?
N2C C7C 1.323(6) . ?
N2C N3C 1.412(5) . ?
N3C C8C 1.296(6) . ?
N3C Ga4 2.093(4) . ?
C1C C2C 1.384(7) . ?
C1C C6C 1.395(7) . ?
C2C C3C 1.420(7) . ?
C2C C7C 1.486(7) . ?
C3C C4C 1.352(8) . ?
C4C C5C 1.399(9) . ?
C5C C6C 1.369(8) . ?
C8C C9C 1.502(7) . ?
C9C C13C 1.520(7) . ?
C9C C10C 1.526(7) . ?
C10C C11C 1.568(7) . ?
C11C C12C 1.480(9) . ?
C12C C13C 1.555(8) . ?
Ga4 O1D 1.948(3) . ?
Ga4 O4D 1.988(3) . ?
Ga4 O3D 1.998(4) . ?
Ga4 N3D 2.089(4) . ?
O1D C7D 1.302(6) . ?
O2D C8D 1.279(5) . ?
O2D Ga5 1.952(3) . ?
O3D C14D 1.413(18) . ?
N1D C1D 1.422(7) . ?
N1D Ga5 2.080(4) . ?
N2D C7D 1.318(6) . ?
N2D N3D 1.398(5) . ?
N2D Ga5 2.007(4) . ?
N3D C8D 1.319(6) . ?
C1D C6D 1.423(8) . ?
C1D C2D 1.428(7) . ?
C2D C3D 1.378(7) . ?
C2D C7D 1.456(7) . ?
C3D C4D 1.402(8) . ?
C4D C5D 1.388(9) . ?
C5D C6D 1.376(9) . ?
C8D C9D 1.551(7) . ?
C9D C13D 1.472(7) . ?
C9D C10D 1.543(7) . ?
C10D C11D 1.492(8) . ?
C11D C12D 1.529(8) . ?
C12D C13D 1.483(8) . ?
Ga5 O2E 1.968(3) . ?
Ga5 N2E 1.996(4) . ?
Ga5 N1E 2.084(4) . ?
O1E C7E 1.291(7) . ?
O1E Ga6 1.943(4) . ?
O2E C8E 1.280(6) . ?
N1E C1E 1.485(8) . ?
N2E C7E 1.323(7) . ?
N2E N3E 1.398(6) . ?
N3E C8E 1.309(7) . ?
N3E Ga6 2.084(4) . ?
C1E C6E 1.359(9) . ?
C1E C2E 1.389(9) . ?
C2E C3E 1.455(9) . ?
C2E C7E 1.491(8) . ?
C3E C4E 1.420(15) . ?
C4E C5E 1.299(17) . ?
C5E C6E 1.368(16) . ?
C8E C9E 1.475(8) . ?
C9E C13E 1.423(10) . ?
C9E C10E 1.520(10) . ?
C10E C11E 1.458(13) . ?
C11E C12E 1.553(17) . ?
C12E C13E 1.632(16) . ?
Ga6 O1F 1.933(4) . ?
Ga6 O4F 2.006(4) . ?
Ga6 O3F 2.010(4) . ?
Ga6 N3F 2.056(4) . ?
O1F C7F 1.277(6) . ?
O2F C8F 1.292(6) . ?
O2F Ga7 1.961(4) . ?
O3F C14F 1.480(8) . ?
O4F C15F 1.627(16) . ?
N1F C1F 1.462(7) . ?
N1F Ga7 2.093(4) . ?
N2F C7F 1.314(7) . ?
N2F N3F 1.427(6) . ?
N2F Ga7 2.013(4) . ?
N3F C8F 1.323(6) . ?
C1F C2F 1.413(9) . ?
C1F C6F 1.413(9) . ?
C2F C3F 1.430(9) . ?
C2F C7F 1.466(9) . ?
C3F C4F 1.435(11) . ?
C4F C5F 1.324(11) . ?
C5F C6F 1.384(9) . ?
C8F C9F 1.442(8) . ?
C9F C13F 1.519(8) . ?
C9F C10F 1.547(9) . ?
C10F C11F 1.459(10) . ?
C11F C12F 1.578(12) . ?
C12F C13F 1.465(9) . ?
Ga7 O2G 1.964(3) . ?
Ga7 N2G 2.013(4) . ?
Ga7 N1G 2.064(4) . ?
O1G C7G 1.310(6) . ?
O1G Ga8 1.928(3) . ?
O2G C8G 1.272(7) . ?
N1G C1G 1.464(6) . ?
N2G C7G 1.334(6) . ?
N2G N3G 1.411(6) . ?
N3G C8G 1.316(6) . ?
N3G Ga8 2.077(4) . ?
C1G C2G 1.389(7) . ?
C1G C6G 1.408(8) . ?
C2G C3G 1.396(7) . ?
C2G C7G 1.461(7) . ?
C3G C4G 1.368(8) . ?
C4G C5G 1.406(9) . ?
C5G C6G 1.365(8) . ?
C8G C9G 1.481(8) . ?
C9G C10G 1.523(8) . ?
C9G C13G 1.558(9) . ?
C10G C11G 1.558(8) . ?
C11G C12G 1.564(10) . ?
C12G C13G 1.535(9) . ?
Ga8 O1H 1.942(4) . ?
Ga8 O3H 1.989(4) . ?
Ga8 O4H 1.991(4) . ?
Ga8 N3H 2.056(4) . ?
O1H C7H 1.279(6) . ?
O2H C8H 1.281(6) . ?
O3H C14H 1.510(12) . ?
O4H C15H 1.699(18) . ?
N1H C1H 1.408(6) . ?
N2H C7H 1.306(6) . ?
N2H N3H 1.431(5) . ?
N3H C8H 1.334(6) . ?
C1H C6H 1.400(7) . ?
C1H C2H 1.416(7) . ?
C2H C3H 1.404(8) . ?
C2H C7H 1.503(7) . ?
C3H C4H 1.417(8) . ?
C4H C5H 1.357(9) . ?
C5H C6H 1.403(8) . ?
C8H C9H 1.493(7) . ?
C9H C13H 1.529(7) . ?
C9H C10H 1.539(7) . ?
C10H C11H 1.497(7) . ?
C11H C12H 1.544(8) . ?
C12H C13H 1.502(7) . ?
N1N O3N 1.235(6) . ?
N1N O2N 1.256(5) . ?
N1N O1N 1.282(5) . ?
N2N O6N 1.241(6) . ?
N2N O5N 1.256(5) . ?
N2N O4N 1.272(5) . ?
N3N O8N 1.247(5) . ?
N3N O7N 1.260(5) . ?
N3N O9N 1.264(5) . ?
N4N O12N 1.244(5) . ?
N4N O11N 1.265(6) . ?
N4N O10N 1.274(5) . ?
N5N O14N 1.240(7) . ?
N5N O15N 1.253(6) . ?
N5N O13N 1.263(6) . ?
N6N O17N 1.223(8) . ?
N6N O18N 1.248(8) . ?
N6N O16N 1.268(7) . ?
N7N O20N 1.231(7) . ?
N7N O21N 1.254(7) . ?
N7N O19N 1.302(6) . ?
